data_4310590
loop_
_publ_author_name
'Ahmed Machkour'
'Dominique Mandon'
'Mohamed Lachkar'
'Richard Welter'

_publ_section_title
;
 Easy Preparation of the Tris(2-fluoro-6-pyridylmethyl)amine Ligand and
 Instantaneous Reaction of the Corresponding Dichloroferrous Complex with
 Molecular Dioxygen: New Access to Dinuclear Species
;
_journal_name_full 'Inorganic Chemistry'
_journal_page_first 1545
_journal_page_last 1550
_journal_paper_doi 10.1021/ic034485e
_journal_volume 43
_journal_year 2004
_chemical_formula_moiety 'C18 H15 Cl4 F3 Fe2 N4 O'
_chemical_formula_sum 'C18 H15 Cl4 F3 Fe2 N4 O'
_chemical_formula_weight 611.82
_chemical_name_systematic
; 
 ? 
;
_space_group_IT_number 14
_symmetry_cell_setting monoclinic
_symmetry_space_group_name_Hall '-P 2yn'
_symmetry_space_group_name_H-M 'P 1 21/n 1'
_atom_sites_solution_hydrogens geom
_atom_sites_solution_primary direct
_atom_sites_solution_secondary difmap
_audit_creation_method SHELXL-97
_cell_angle_alpha 90.000(5)
_cell_angle_beta 95.097(5)
_cell_angle_gamma 90.000(5)
_cell_formula_units_Z 4
_cell_length_a 10.641(5)
_cell_length_b 18.559(5)
_cell_length_c 11.676(5)
_cell_measurement_reflns_used 10664
_cell_measurement_temperature 183(2)
_cell_measurement_theta_max 30.034
_cell_measurement_theta_min 0.998
_cell_volume 2296.7(16)
_computing_cell_refinement 'Denzo (Nonius B.V., 1998)'
_computing_data_collection 'Collect (Nonius B.V., 1998)'
_computing_data_reduction 'Denzo (Nonius B.V., 1998)'
_computing_molecular_graphics 'ATOMS V6 (Dowty, 2002)'
_computing_publication_material 'SHELXL-97 (Sheldrick, 1997)'
_computing_structure_refinement 'SHELXL-97 (Sheldrick, 1997)'
_computing_structure_solution 'SHELXS-97 (Sheldrick, 1997)'
_diffrn_ambient_temperature 183(2)
_diffrn_measured_fraction_theta_full 0.998
_diffrn_measured_fraction_theta_max 0.998
_diffrn_measurement_device_type KappaCCD
_diffrn_measurement_method '\p scans'
_diffrn_radiation_monochromator graphite
_diffrn_radiation_source 'fine-focus sealed tube'
_diffrn_radiation_type MoK\a
_diffrn_radiation_wavelength 0.71069
_diffrn_reflns_av_R_equivalents 0.0000
_diffrn_reflns_av_sigmaI/netI 0.0697
_diffrn_reflns_limit_h_max 14
_diffrn_reflns_limit_h_min -14
_diffrn_reflns_limit_k_max 26
_diffrn_reflns_limit_k_min 0
_diffrn_reflns_limit_l_max 16
_diffrn_reflns_limit_l_min 0
_diffrn_reflns_number 6700
_diffrn_reflns_theta_full 30.04
_diffrn_reflns_theta_max 30.04
_diffrn_reflns_theta_min 2.07
_exptl_absorpt_coefficient_mu 1.772
_exptl_absorpt_correction_type none
_exptl_crystal_colour brown
_exptl_crystal_density_diffrn 1.769
_exptl_crystal_density_method 'not measured'
_exptl_crystal_description prism
_exptl_crystal_F_000 1216
_exptl_crystal_size_max 0.13
_exptl_crystal_size_mid 0.10
_exptl_crystal_size_min 0.08
_refine_diff_density_max 1.512
_refine_diff_density_min -0.772
_refine_diff_density_rms 0.116
_refine_ls_extinction_method none
_refine_ls_goodness_of_fit_ref 0.980
_refine_ls_hydrogen_treatment mixed
_refine_ls_matrix_type full
_refine_ls_number_parameters 289
_refine_ls_number_reflns 6699
_refine_ls_number_restraints 0
_refine_ls_restrained_S_all 0.980
_refine_ls_R_factor_all 0.0650
_refine_ls_R_factor_gt 0.0464
_refine_ls_shift/su_max 0.003
_refine_ls_shift/su_mean 0.002
_refine_ls_structure_factor_coef Fsqd
_refine_ls_weighting_details 'calc w=1/[\s^2^(Fo^2^)+(0.0902P)^2^+0.0000P] where P=(Fo^2^+2Fc^2^)/3'
_refine_ls_weighting_scheme calc
_refine_ls_wR_factor_gt 0.1372
_refine_ls_wR_factor_ref 0.1484
_reflns_number_gt 5031
_reflns_number_total 6699
_reflns_threshold_expression >2sigma(I)
_cod_data_source_file ic034485esi20030509_060318.cif
_cod_data_source_block Compound2
_cod_original_sg_symbol_H-M 'P 21/n'
_cod_database_code 4310590

loop_
_symmetry_equiv_pos_as_xyz
'x, y, z'
'-x+1/2, y+1/2, -z+1/2'
'-x, -y, -z'
'x-1/2, -y-1/2, z-1/2'

loop_
_atom_site_label
_atom_site_type_symbol
_atom_site_fract_x
_atom_site_fract_y
_atom_site_fract_z
_atom_site_U_iso_or_equiv
_atom_site_adp_type
_atom_site_occupancy
_atom_site_symmetry_multiplicity
_atom_site_calc_flag
_atom_site_refinement_flags
_atom_site_disorder_assembly
_atom_site_disorder_group
Fe1 Fe 0.52242(4) 0.19030(2) 0.79907(3) 0.02266(11) Uani 1 1 d . . .
Fe2 Fe 0.84204(4) 0.16787(2) 0.77432(4) 0.02609(12) Uani 1 1 d . . .
Cl1 Cl 0.89743(8) 0.10816(4) 0.61997(7) 0.03599(19) Uani 1 1 d . . .
Cl2 Cl 0.57039(7) 0.21634(4) 0.99139(6) 0.03030(16) Uani 1 1 d . . .
Cl3 Cl 0.91949(7) 0.10340(5) 0.92905(6) 0.03507(18) Uani 1 1 d . . .
Cl4 Cl 0.93505(7) 0.27663(4) 0.78743(9) 0.0407(2) Uani 1 1 d . . .
O1 O 0.67702(19) 0.17491(12) 0.76315(19) 0.0314(5) Uani 1 1 d . . .
F1 F 0.61691(19) 0.02009(10) 0.78265(17) 0.0393(4) Uani 1 1 d . . .
F2 F 0.6493(2) 0.31526(14) 0.6497(2) 0.0615(7) Uani 1 1 d . . .
F3 F 0.5984(2) 0.12650(16) 0.54180(19) 0.0592(7) Uani 1 1 d . . .
N1 N 0.4247(2) 0.15676(14) 0.6284(2) 0.0272(5) Uani 1 1 d . . .
N2 N 0.4494(2) 0.08231(13) 0.8429(2) 0.0253(5) Uani 1 1 d . . .
N3 N 0.4865(3) 0.30335(14) 0.7584(2) 0.0322(6) Uani 1 1 d . . .
N4 N 0.3186(2) 0.20867(13) 0.8242(2) 0.0254(5) Uani 1 1 d . . .
C1 C 0.2984(3) 0.15279(16) 0.6285(2) 0.0275(6) Uani 1 1 d . . .
C2 C 0.2247(3) 0.11000(19) 0.5530(3) 0.0371(7) Uani 1 1 d . . .
H2 H 0.1378 0.1079 0.5563 0.045 Uiso 1 1 calc . . .
C3 C 0.5029(3) 0.01870(16) 0.8293(3) 0.0293(6) Uani 1 1 d . . .
C4 C 0.4554(3) -0.04651(18) 0.8589(3) 0.0369(7) Uani 1 1 d . . .
H4 H 0.4979 -0.0893 0.8474 0.044 Uiso 1 1 calc . . .
C5 C 0.3370(3) 0.08307(17) 0.8884(3) 0.0287(6) Uani 1 1 d . . .
C6 C 0.2409(3) 0.20219(18) 0.7126(3) 0.0330(7) Uani 1 1 d . . .
H6A H 0.2299 0.2497 0.6784 0.040 Uiso 1 1 calc . . .
H6B H 0.1581 0.1841 0.7265 0.040 Uiso 1 1 calc . . .
C7 C 0.4105(4) 0.0758(2) 0.4671(3) 0.0405(8) Uani 1 1 d . . .
H7 H 0.4520 0.0510 0.4124 0.049 Uiso 1 1 calc . . .
C8 C 0.3078(3) 0.28299(17) 0.8703(3) 0.0327(7) Uani 1 1 d . . .
H8A H 0.3323 0.2831 0.9523 0.039 Uiso 1 1 calc . . .
H8B H 0.2208 0.2991 0.8583 0.039 Uiso 1 1 calc . . .
C9 C 0.2815(3) 0.15518(18) 0.9083(3) 0.0324(6) Uani 1 1 d . . .
H9A H 0.1903 0.1513 0.9027 0.039 Uiso 1 1 calc . . .
H9B H 0.3094 0.1714 0.9854 0.039 Uiso 1 1 calc . . .
C10 C 0.2795(3) 0.01992(18) 0.9212(3) 0.0358(7) Uani 1 1 d . . .
H10 H 0.2019 0.0214 0.9519 0.043 Uiso 1 1 calc . . .
C11 C 0.3912(3) 0.33355(17) 0.8109(3) 0.0326(7) Uani 1 1 d . . .
C12 C 0.4745(3) 0.11987(19) 0.5466(3) 0.0352(7) Uani 1 1 d . . .
C13 C 0.3744(4) 0.40719(19) 0.8137(3) 0.0433(8) Uani 1 1 d . . .
H13 H 0.3076 0.4271 0.8492 0.052 Uiso 1 1 calc . . .
C14 C 0.3402(4) -0.04571(19) 0.9072(3) 0.0415(8) Uani 1 1 d . . .
H14 H 0.3042 -0.0885 0.9298 0.050 Uiso 1 1 calc . . .
C15 C 0.5538(4) 0.4213(2) 0.7074(4) 0.0527(11) Uani 1 1 d . . .
H15 H 0.6106 0.4497 0.6715 0.063 Uiso 1 1 calc . . .
C16 C 0.4589(4) 0.4509(2) 0.7627(4) 0.0520(10) Uani 1 1 d . . .
H16 H 0.4508 0.5008 0.7663 0.062 Uiso 1 1 calc . . .
C17 C 0.5614(3) 0.3473(2) 0.7071(3) 0.0399(8) Uani 1 1 d . . .
C18 C 0.2825(4) 0.07007(19) 0.4720(3) 0.0419(8) Uani 1 1 d . . .
H18 H 0.2350 0.0398 0.4215 0.050 Uiso 1 1 calc . . .

loop_
_atom_site_aniso_label
_atom_site_aniso_U_11
_atom_site_aniso_U_22
_atom_site_aniso_U_33
_atom_site_aniso_U_23
_atom_site_aniso_U_13
_atom_site_aniso_U_12
Fe1 0.0180(2) 0.0248(2) 0.0248(2) 0.00000(15) -0.00040(14) -0.00036(14)
Fe2 0.0179(2) 0.0300(2) 0.0305(2) -0.00008(17) 0.00256(16) -0.00185(15)
Cl1 0.0364(4) 0.0385(4) 0.0335(4) -0.0014(3) 0.0057(3) 0.0091(3)
Cl2 0.0358(4) 0.0294(4) 0.0243(3) -0.0039(3) -0.0053(3) -0.0004(3)
Cl3 0.0261(3) 0.0487(5) 0.0291(4) 0.0129(3) -0.0050(3) -0.0004(3)
Cl4 0.0288(4) 0.0266(4) 0.0685(6) -0.0095(4) 0.0135(4) -0.0098(3)
O1 0.0189(10) 0.0388(12) 0.0365(11) -0.0038(9) 0.0027(8) -0.0003(8)
F1 0.0444(11) 0.0326(10) 0.0428(11) -0.0089(8) 0.0147(9) -0.0026(8)
F2 0.0528(15) 0.0682(16) 0.0657(16) 0.0289(13) 0.0186(12) -0.0001(12)
F3 0.0302(11) 0.104(2) 0.0438(12) -0.0199(13) 0.0063(9) 0.0016(11)
N1 0.0229(11) 0.0316(13) 0.0267(12) -0.0002(10) 0.0002(9) 0.0007(10)
N2 0.0238(11) 0.0259(12) 0.0258(11) -0.0028(9) 0.0001(9) -0.0017(9)
N3 0.0320(13) 0.0303(14) 0.0332(13) 0.0044(11) -0.0036(11) -0.0014(10)
N4 0.0222(11) 0.0272(12) 0.0265(12) -0.0033(9) 0.0006(9) 0.0031(9)
C1 0.0237(13) 0.0301(15) 0.0275(14) 0.0008(11) -0.0040(11) 0.0047(11)
C2 0.0286(15) 0.0426(19) 0.0383(17) -0.0066(14) -0.0072(13) 0.0006(13)
C3 0.0294(14) 0.0285(15) 0.0293(14) -0.0042(12) -0.0014(11) 0.0005(11)
C4 0.0458(19) 0.0256(15) 0.0373(17) -0.0005(13) -0.0079(14) 0.0010(13)
C5 0.0246(14) 0.0321(15) 0.0286(14) 0.0002(12) -0.0012(11) -0.0062(11)
C6 0.0212(13) 0.0389(17) 0.0375(16) -0.0088(13) -0.0046(12) 0.0081(12)
C7 0.047(2) 0.046(2) 0.0278(15) -0.0078(14) -0.0016(14) 0.0113(15)
C8 0.0305(15) 0.0298(15) 0.0374(16) -0.0085(13) 0.0003(12) 0.0074(12)
C9 0.0252(14) 0.0365(16) 0.0370(16) -0.0018(13) 0.0102(12) -0.0021(12)
C10 0.0316(16) 0.0384(17) 0.0365(17) 0.0045(14) -0.0013(13) -0.0092(13)
C11 0.0384(17) 0.0278(15) 0.0297(15) -0.0037(12) -0.0073(13) 0.0045(12)
C12 0.0290(15) 0.0481(19) 0.0282(15) -0.0009(13) 0.0015(12) 0.0032(13)
C13 0.056(2) 0.0276(16) 0.0430(19) -0.0047(14) -0.0117(16) 0.0048(15)
C14 0.046(2) 0.0312(17) 0.0445(19) 0.0092(14) -0.0102(15) -0.0137(14)
C15 0.063(3) 0.042(2) 0.048(2) 0.0181(17) -0.0204(19) -0.0185(19)
C16 0.073(3) 0.0270(17) 0.051(2) 0.0014(16) -0.023(2) -0.0034(18)
C17 0.0388(18) 0.0415(19) 0.0381(18) 0.0102(15) -0.0037(14) -0.0086(15)
C18 0.047(2) 0.0376(18) 0.0385(18) -0.0111(15) -0.0095(15) 0.0006(15)

loop_
_atom_type_symbol
_atom_type_description
_atom_type_scat_dispersion_real
_atom_type_scat_dispersion_imag
_atom_type_scat_source
C C 0.0033 0.0016 'International Tables Vol C Tables 4.2.6.8 and 6.1.1.4'
H H 0.0000 0.0000 'International Tables Vol C Tables 4.2.6.8 and 6.1.1.4'
N N 0.0061 0.0033 'International Tables Vol C Tables 4.2.6.8 and 6.1.1.4'
F F 0.0171 0.0103 'International Tables Vol C Tables 4.2.6.8 and 6.1.1.4'
Fe Fe 0.3463 0.8444 'International Tables Vol C Tables 4.2.6.8 and 6.1.1.4'
Cl Cl 0.1484 0.1585 'International Tables Vol C Tables 4.2.6.8 and 6.1.1.4'
O O 0.0106 0.0060 'International Tables Vol C Tables 4.2.6.8 and 6.1.1.4'

loop_
_geom_angle_atom_site_label_1
_geom_angle_atom_site_label_2
_geom_angle_atom_site_label_3
_geom_angle
_geom_angle_site_symmetry_1
_geom_angle_site_symmetry_3
_geom_angle_publ_flag
O1 Fe1 N3 104.74(11) . . ?
O1 Fe1 N2 105.19(10) . . ?
N3 Fe1 N2 149.29(10) . . ?
O1 Fe1 N4 173.68(10) . . ?
N3 Fe1 N4 74.27(10) . . ?
N2 Fe1 N4 75.22(9) . . ?
O1 Fe1 N1 96.46(10) . . ?
N3 Fe1 N1 90.85(10) . . ?
N2 Fe1 N1 79.11(9) . . ?
N4 Fe1 N1 77.37(9) . . ?
O1 Fe1 Cl2 97.78(8) . . ?
N3 Fe1 Cl2 91.72(8) . . ?
N2 Fe1 Cl2 90.95(7) . . ?
N4 Fe1 Cl2 88.50(7) . . ?
N1 Fe1 Cl2 164.37(7) . . ?
O1 Fe2 Cl1 108.08(8) . . ?
O1 Fe2 Cl4 111.72(8) . . ?
Cl1 Fe2 Cl4 110.71(4) . . ?
O1 Fe2 Cl3 112.97(8) . . ?
Cl1 Fe2 Cl3 106.15(4) . . ?
Cl4 Fe2 Cl3 107.09(4) . . ?
Fe2 O1 Fe1 161.23(15) . . ?
C12 N1 C1 115.9(3) . . ?
C12 N1 Fe1 126.7(2) . . ?
C1 N1 Fe1 113.40(19) . . ?
C3 N2 C5 117.5(3) . . ?
C3 N2 Fe1 127.7(2) . . ?
C5 N2 Fe1 114.86(19) . . ?
C17 N3 C11 117.2(3) . . ?
C17 N3 Fe1 126.4(3) . . ?
C11 N3 Fe1 115.1(2) . . ?
C9 N4 C8 110.4(2) . . ?
C9 N4 C6 111.6(2) . . ?
C8 N4 C6 109.7(2) . . ?
C9 N4 Fe1 107.72(17) . . ?
C8 N4 Fe1 107.18(18) . . ?
C6 N4 Fe1 110.06(18) . . ?
N1 C1 C2 122.8(3) . . ?
N1 C1 C6 115.4(3) . . ?
C2 C1 C6 121.7(3) . . ?
C1 C2 C18 118.9(3) . . ?
C1 C2 H2 120.6 . . ?
C18 C2 H2 120.6 . . ?
N2 C3 F1 115.8(3) . . ?
N2 C3 C4 125.8(3) . . ?
F1 C3 C4 118.4(3) . . ?
C3 C4 C14 116.8(3) . . ?
C3 C4 H4 121.6 . . ?
C14 C4 H4 121.6 . . ?
N2 C5 C10 121.7(3) . . ?
N2 C5 C9 116.6(3) . . ?
C10 C5 C9 121.6(3) . . ?
N4 C6 C1 113.1(2) . . ?
N4 C6 H6A 109.0 . . ?
C1 C6 H6A 109.0 . . ?
N4 C6 H6B 108.9 . . ?
C1 C6 H6B 108.9 . . ?
H6A C6 H6B 107.8 . . ?
C18 C7 C12 116.9(3) . . ?
C18 C7 H7 121.5 . . ?
C12 C7 H7 121.5 . . ?
N4 C8 C11 110.1(3) . . ?
N4 C8 H8A 109.6 . . ?
C11 C8 H8A 109.6 . . ?
N4 C8 H8B 109.6 . . ?
C11 C8 H8B 109.6 . . ?
H8A C8 H8B 108.2 . . ?
N4 C9 C5 111.6(2) . . ?
N4 C9 H9A 109.3 . . ?
C5 C9 H9A 109.3 . . ?
N4 C9 H9B 109.3 . . ?
C5 C9 H9B 109.3 . . ?
H9A C9 H9B 108.0 . . ?
C14 C10 C5 118.9(3) . . ?
C14 C10 H10 120.5 . . ?
C5 C10 H10 120.5 . . ?
N3 C11 C13 121.7(3) . . ?
N3 C11 C8 116.6(3) . . ?
C13 C11 C8 121.6(3) . . ?
N1 C12 F3 116.4(3) . . ?
N1 C12 C7 126.2(3) . . ?
F3 C12 C7 117.4(3) . . ?
C11 C13 C16 118.7(4) . . ?
C11 C13 H13 120.6 . . ?
C16 C13 H13 120.6 . . ?
C10 C14 C4 119.3(3) . . ?
C10 C14 H14 120.3 . . ?
C4 C14 H14 120.3 . . ?
C16 C15 C17 116.8(4) . . ?
C16 C15 H15 121.6 . . ?
C17 C15 H15 121.6 . . ?
C15 C16 C13 120.3(4) . . ?
C15 C16 H16 119.9 . . ?
C13 C16 H16 119.9 . . ?
N3 C17 F2 115.4(3) . . ?
N3 C17 C15 125.3(4) . . ?
F2 C17 C15 119.3(3) . . ?
C7 C18 C2 119.2(3) . . ?
C7 C18 H18 120.4 . . ?
C2 C18 H18 120.4 . . ?

loop_
_geom_bond_atom_site_label_1
_geom_bond_atom_site_label_2
_geom_bond_distance
_geom_bond_site_symmetry_2
_geom_bond_publ_flag
Fe1 O1 1.757(2) . ?
Fe1 N3 2.177(3) . ?
Fe1 N2 2.226(3) . ?
Fe1 N4 2.240(3) . ?
Fe1 N1 2.252(3) . ?
Fe1 Cl2 2.3092(12) . ?
Fe2 O1 1.754(2) . ?
Fe2 Cl1 2.2387(11) . ?
Fe2 Cl4 2.2473(10) . ?
Fe2 Cl3 2.2605(10) . ?
F1 C3 1.373(4) . ?
F2 C17 1.337(5) . ?
F3 C12 1.331(4) . ?
N1 C12 1.324(4) . ?
N1 C1 1.346(4) . ?
N2 C3 1.326(4) . ?
N2 C5 1.351(4) . ?
N3 C17 1.320(4) . ?
N3 C11 1.353(4) . ?
N4 C9 1.475(4) . ?
N4 C8 1.489(4) . ?
N4 C6 1.485(4) . ?
C1 C2 1.378(4) . ?
C1 C6 1.511(4) . ?
C2 C18 1.388(5) . ?
C2 H2 0.9300 . ?
C3 C4 1.368(5) . ?
C4 C14 1.394(5) . ?
C4 H4 0.9300 . ?
C5 C10 1.391(4) . ?
C5 C9 1.489(4) . ?
C6 H6A 0.9700 . ?
C6 H6B 0.9700 . ?
C7 C18 1.373(5) . ?
C7 C12 1.372(5) . ?
C7 H7 0.9300 . ?
C8 C11 1.503(5) . ?
C8 H8A 0.9700 . ?
C8 H8B 0.9700 . ?
C9 H9A 0.9700 . ?
C9 H9B 0.9700 . ?
C10 C14 1.395(5) . ?
C10 H10 0.9300 . ?
C11 C13 1.379(5) . ?
C13 C16 1.385(6) . ?
C13 H13 0.9300 . ?
C14 H14 0.9300 . ?
C15 C16 1.362(6) . ?
C15 C17 1.376(5) . ?
C15 H15 0.9300 . ?
C16 H16 0.9300 . ?
C18 H18 0.9300 . ?

loop_
_geom_torsion_atom_site_label_1
_geom_torsion_atom_site_label_2
_geom_torsion_atom_site_label_3
_geom_torsion_atom_site_label_4
_geom_torsion
_geom_torsion_site_symmetry_1
_geom_torsion_site_symmetry_2
_geom_torsion_site_symmetry_3
_geom_torsion_site_symmetry_4
_geom_torsion_publ_flag
Cl1 Fe2 O1 Fe1 166.8(4) . . . . ?
Cl4 Fe2 O1 Fe1 -71.1(5) . . . . ?
Cl3 Fe2 O1 Fe1 49.7(5) . . . . ?
N3 Fe1 O1 Fe2 90.4(5) . . . . ?
N2 Fe1 O1 Fe2 -96.6(5) . . . . ?
N4 Fe1 O1 Fe2 170.5(6) . . . . ?
N1 Fe1 O1 Fe2 -177.0(4) . . . . ?
Cl2 Fe1 O1 Fe2 -3.5(5) . . . . ?
O1 Fe1 N1 C12 15.5(3) . . . . ?
N3 Fe1 N1 C12 120.4(3) . . . . ?
N2 Fe1 N1 C12 -88.8(3) . . . . ?
N4 Fe1 N1 C12 -165.9(3) . . . . ?
Cl2 Fe1 N1 C12 -140.1(3) . . . . ?
O1 Fe1 N1 C1 171.9(2) . . . . ?
N3 Fe1 N1 C1 -83.2(2) . . . . ?
N2 Fe1 N1 C1 67.6(2) . . . . ?
N4 Fe1 N1 C1 -9.5(2) . . . . ?
Cl2 Fe1 N1 C1 16.3(4) . . . . ?
O1 Fe1 N2 C3 -8.7(3) . . . . ?
N3 Fe1 N2 C3 158.0(2) . . . . ?
N4 Fe1 N2 C3 164.7(3) . . . . ?
N1 Fe1 N2 C3 85.1(3) . . . . ?
Cl2 Fe1 N2 C3 -107.1(2) . . . . ?
O1 Fe1 N2 C5 171.3(2) . . . . ?
N3 Fe1 N2 C5 -21.9(3) . . . . ?
N4 Fe1 N2 C5 -15.18(19) . . . . ?
N1 Fe1 N2 C5 -94.8(2) . . . . ?
Cl2 Fe1 N2 C5 73.0(2) . . . . ?
O1 Fe1 N3 C17 6.1(3) . . . . ?
N2 Fe1 N3 C17 -160.6(2) . . . . ?
N4 Fe1 N3 C17 -167.4(3) . . . . ?
N1 Fe1 N3 C17 -90.8(3) . . . . ?
Cl2 Fe1 N3 C17 104.6(3) . . . . ?
O1 Fe1 N3 C11 -160.1(2) . . . . ?
N2 Fe1 N3 C11 33.1(3) . . . . ?
N4 Fe1 N3 C11 26.3(2) . . . . ?
N1 Fe1 N3 C11 103.0(2) . . . . ?
Cl2 Fe1 N3 C11 -61.6(2) . . . . ?
O1 Fe1 N4 C9 124.1(9) . . . . ?
N3 Fe1 N4 C9 -154.0(2) . . . . ?
N2 Fe1 N4 C9 29.56(18) . . . . ?
N1 Fe1 N4 C9 111.4(2) . . . . ?
Cl2 Fe1 N4 C9 -61.82(18) . . . . ?
O1 Fe1 N4 C8 -117.1(9) . . . . ?
N3 Fe1 N4 C8 -35.22(19) . . . . ?
N2 Fe1 N4 C8 148.4(2) . . . . ?
N1 Fe1 N4 C8 -129.7(2) . . . . ?
Cl2 Fe1 N4 C8 56.99(18) . . . . ?
O1 Fe1 N4 C6 2.2(10) . . . . ?
N3 Fe1 N4 C6 84.0(2) . . . . ?
N2 Fe1 N4 C6 -92.4(2) . . . . ?
N1 Fe1 N4 C6 -10.49(19) . . . . ?
Cl2 Fe1 N4 C6 176.25(19) . . . . ?
C12 N1 C1 C2 3.6(5) . . . . ?
Fe1 N1 C1 C2 -155.5(3) . . . . ?
C12 N1 C1 C6 -172.7(3) . . . . ?
Fe1 N1 C1 C6 28.2(3) . . . . ?
N1 C1 C2 C18 -1.1(5) . . . . ?
C6 C1 C2 C18 175.0(3) . . . . ?
C5 N2 C3 F1 179.9(2) . . . . ?
Fe1 N2 C3 F1 0.0(4) . . . . ?
C5 N2 C3 C4 -1.0(5) . . . . ?
Fe1 N2 C3 C4 179.1(2) . . . . ?
N2 C3 C4 C14 0.3(5) . . . . ?
F1 C3 C4 C14 179.3(3) . . . . ?
C3 N2 C5 C10 0.6(4) . . . . ?
Fe1 N2 C5 C10 -179.4(2) . . . . ?
C3 N2 C5 C9 177.1(3) . . . . ?
Fe1 N2 C5 C9 -3.0(3) . . . . ?
C9 N4 C6 C1 -91.8(3) . . . . ?
C8 N4 C6 C1 145.5(3) . . . . ?
Fe1 N4 C6 C1 27.8(3) . . . . ?
N1 C1 C6 N4 -38.4(4) . . . . ?
C2 C1 C6 N4 145.2(3) . . . . ?
C9 N4 C8 C11 157.3(3) . . . . ?
C6 N4 C8 C11 -79.3(3) . . . . ?
Fe1 N4 C8 C11 40.2(3) . . . . ?
C8 N4 C9 C5 -157.5(3) . . . . ?
C6 N4 C9 C5 80.2(3) . . . . ?
Fe1 N4 C9 C5 -40.8(3) . . . . ?
N2 C5 C9 N4 30.2(4) . . . . ?
C10 C5 C9 N4 -153.3(3) . . . . ?
N2 C5 C10 C14 0.4(5) . . . . ?
C9 C5 C10 C14 -175.8(3) . . . . ?
C17 N3 C11 C13 -1.7(5) . . . . ?
Fe1 N3 C11 C13 165.9(3) . . . . ?
C17 N3 C11 C8 -179.1(3) . . . . ?
Fe1 N3 C11 C8 -11.6(4) . . . . ?
N4 C8 C11 N3 -20.4(4) . . . . ?
N4 C8 C11 C13 162.1(3) . . . . ?
C1 N1 C12 F3 176.5(3) . . . . ?
Fe1 N1 C12 F3 -27.6(4) . . . . ?
C1 N1 C12 C7 -3.6(5) . . . . ?
Fe1 N1 C12 C7 152.4(3) . . . . ?
C18 C7 C12 N1 0.8(6) . . . . ?
C18 C7 C12 F3 -179.2(3) . . . . ?
N3 C11 C13 C16 -0.9(5) . . . . ?
C8 C11 C13 C16 176.4(3) . . . . ?
C5 C10 C14 C4 -1.2(5) . . . . ?
C3 C4 C14 C10 0.8(5) . . . . ?
C17 C15 C16 C13 -1.1(5) . . . . ?
C11 C13 C16 C15 2.3(5) . . . . ?
C11 N3 C17 F2 -175.7(3) . . . . ?
Fe1 N3 C17 F2 18.3(4) . . . . ?
C11 N3 C17 C15 3.1(5) . . . . ?
Fe1 N3 C17 C15 -162.9(3) . . . . ?
C16 C15 C17 N3 -1.7(6) . . . . ?
C16 C15 C17 F2 177.0(3) . . . . ?
C12 C7 C18 C2 2.0(6) . . . . ?
C1 C2 C18 C7 -1.8(6) . . . . ?
